data_8106605
loop_
_publ_author_name
'Hong, Yong'
'Xu, Shijuan'
'Liu, Wei'

_publ_section_title
;
 Crystal structure of
 monoaqua-[6,6&#x2032;-((1E,1&#x2032;E)-(1,2-phenylene
 bis(azanylylidene))bis(methanylylidene))bis(4-bromo-2-nitrophenolato-\k4
 N,N&#x2032;,O,O&#x2032;)]zinc(II), C20H12Br2N4O7Zn
;
_journal_issue 4
_journal_name_full 'Zeitschrift f\"ur Kristallographie - New Crystal Structures'
_journal_page_first 571
_journal_page_last 572
_journal_paper_doi 10.1515/ncrs-2016-0343
_journal_volume 232
_journal_year 2017
_chemical_formula_sum 'C20 H12 Br2 N4 O7 Zn'
_chemical_formula_weight 645.53
_space_group_crystal_system orthorhombic
_space_group_IT_number 61
_space_group_name_Hall '-P 2ac 2ab'
_space_group_name_H-M_alt 'P b c a'
_atom_sites_solution_hydrogens mixed
_cell_angle_alpha 90
_cell_angle_beta 90
_cell_angle_gamma 90
_cell_formula_units_Z 8
_cell_length_a 22.593(7)
_cell_length_b 7.220(2)
_cell_length_c 26.225(8)
_cell_measurement_reflns_used 4864
_cell_measurement_temperature 296(2)
_cell_measurement_theta_max 26.86
_cell_measurement_theta_min 2.38
_cell_volume 4278(2)
_computing_cell_refinement 'Bruker SAINT'
_computing_data_collection 'Bruker APEX2'
_computing_data_reduction 'Bruker SAINT'
_computing_molecular_graphics 'Bruker SHELXTL'
_computing_publication_material 'Bruker SHELXTL'
_computing_structure_refinement 'SHELXL-2014/7 (Sheldrick, 2014)'
_computing_structure_solution 'SHELXS-97 (Sheldrick 2008)'
_diffrn_ambient_temperature 296(2)
_diffrn_measured_fraction_theta_full 0.971
_diffrn_measured_fraction_theta_max 0.965
_diffrn_measurement_device_type 'Bruker APEX-II CCD'
_diffrn_measurement_method '\f and \w scans'
_diffrn_radiation_type MoK\a
_diffrn_radiation_wavelength 0.71073
_diffrn_reflns_av_R_equivalents 0.1467
_diffrn_reflns_av_unetI/netI 0.1272
_diffrn_reflns_Laue_measured_fraction_full 0.971
_diffrn_reflns_Laue_measured_fraction_max 0.965
_diffrn_reflns_limit_h_max 27
_diffrn_reflns_limit_h_min -12
_diffrn_reflns_limit_k_max 8
_diffrn_reflns_limit_k_min -8
_diffrn_reflns_limit_l_max 30
_diffrn_reflns_limit_l_min -32
_diffrn_reflns_number 15147
_diffrn_reflns_point_group_measured_fraction_full 0.971
_diffrn_reflns_point_group_measured_fraction_max 0.965
_diffrn_reflns_theta_full 25.242
_diffrn_reflns_theta_max 26.097
_diffrn_reflns_theta_min 2.380
_diffrn_standards_number 0
_exptl_absorpt_coefficient_mu 4.938
_exptl_absorpt_correction_T_max 0.31
_exptl_absorpt_correction_T_min 0.23
_exptl_absorpt_correction_type multi-scan
_exptl_absorpt_process_details sadabs
_exptl_crystal_colour yellow
_exptl_crystal_density_diffrn 2.005
_exptl_crystal_description prism
_exptl_crystal_F_000 2528
_exptl_crystal_size_max 0.230
_exptl_crystal_size_mid 0.210
_exptl_crystal_size_min 0.180
_refine_diff_density_max 1.074
_refine_diff_density_min -0.961
_refine_diff_density_rms 0.146
_refine_ls_extinction_coef .
_refine_ls_extinction_method none
_refine_ls_goodness_of_fit_ref 1.004
_refine_ls_hydrogen_treatment constr
_refine_ls_matrix_type full
_refine_ls_number_parameters 307
_refine_ls_number_reflns 4097
_refine_ls_number_restraints 114
_refine_ls_restrained_S_all 0.995
_refine_ls_R_factor_all 0.1449
_refine_ls_R_factor_gt 0.0757
_refine_ls_shift/su_max 0.001
_refine_ls_shift/su_mean 0.000
_refine_ls_structure_factor_coef Fsqd
_refine_ls_weighting_details 'w=1/[\s^2^(Fo^2^)+(0.0390P)^2^+47.6610P] where P=(Fo^2^+2Fc^2^)/3'
_refine_ls_weighting_scheme calc
_refine_ls_wR_factor_gt 0.1513
_refine_ls_wR_factor_ref 0.1666
_reflns_Friedel_coverage 0.000
_reflns_Friedel_fraction_full .
_reflns_Friedel_fraction_max .
_reflns_number_gt 2292
_reflns_number_total 4097
_reflns_threshold_expression 'I > 2\s(I)'
_cod_data_source_file suppl_ncrs-2016-0343_suppl.cif
_cod_data_source_block spp2
_cod_database_code 8106605
_shelx_space_group_comment
;
The symmetry employed for this shelxl refinement is uniquely defined
by the following loop, which should always be used as a source of
symmetry information in preference to the above space-group names.
They are only intended as comments.
;
_shelx_estimated_absorpt_t_min 0.396
_shelx_estimated_absorpt_t_max 0.470

loop_
_space_group_symop_operation_xyz
'x, y, z'
'-x+1/2, -y, z+1/2'
'-x, y+1/2, -z+1/2'
'x+1/2, -y+1/2, -z'
'-x, -y, -z'
'x-1/2, y, -z-1/2'
'x, -y-1/2, z-1/2'
'-x-1/2, y-1/2, z'

loop_
_atom_site_label
_atom_site_type_symbol
_atom_site_fract_x
_atom_site_fract_y
_atom_site_fract_z
_atom_site_U_iso_or_equiv
_atom_site_adp_type
_atom_site_occupancy
_atom_site_site_symmetry_order
_atom_site_calc_flag
_atom_site_refinement_flags_posn
_atom_site_refinement_flags_adp
_atom_site_refinement_flags_occupancy
_atom_site_disorder_assembly
_atom_site_disorder_group
Br1 Br 0.29937(5) 0.4863(2) 0.02888(4) 0.0467(4) Uani 1 1 d . . . . .
Br2 Br 0.62140(5) 0.46426(19) 0.51039(4) 0.0429(3) Uani 1 1 d . . . . .
Zn1 Zn 0.45079(5) 0.29006(18) 0.27321(4) 0.0294(3) Uani 1 1 d . . . . .
O1 O 0.5299(3) 0.4068(12) 0.0557(3) 0.047(2) Uani 1 1 d . . . . .
O2 O 0.5468(4) 0.2389(12) 0.1214(3) 0.046(2) Uani 1 1 d . . . . .
O3 O 0.6501(3) 0.2357(13) 0.2794(3) 0.055(3) Uani 1 1 d . . . . .
O4 O 0.7029(3) 0.4254(11) 0.3218(3) 0.040(2) Uani 1 1 d . . . . .
O5 O 0.4328(3) 0.5615(10) 0.2841(2) 0.0312(17) Uani 1 1 d . . . . .
H5B H 0.4182 0.5976 0.3123 0.037 Uiso 1 1 d R U . . .
H5C H 0.4399 0.6396 0.2606 0.037 Uiso 1 1 d R U . . .
O6 O 0.4692(3) 0.2718(10) 0.1983(2) 0.0285(17) Uani 1 1 d . . . . .
O7 O 0.5343(3) 0.2684(10) 0.2991(2) 0.0291(17) Uani 1 1 d . . . . .
N1 N 0.3635(4) 0.2206(13) 0.2573(3) 0.034(2) Uani 1 1 d . . . . .
N2 N 0.4218(3) 0.2129(12) 0.3459(3) 0.025(2) Uani 1 1 d . . . . .
N3 N 0.5152(4) 0.3203(12) 0.0953(3) 0.027(2) Uani 1 1 d . . . . .
N4 N 0.6581(4) 0.3348(12) 0.3155(3) 0.027(2) Uani 1 1 d . . . . .
C1 C 0.4323(4) 0.3114(15) 0.1606(3) 0.026(2) Uani 1 1 d . U . . .
C2 C 0.4512(5) 0.3424(15) 0.1096(4) 0.031(2) Uani 1 1 d . U . . .
C3 C 0.4128(4) 0.3979(15) 0.0704(4) 0.030(2) Uani 1 1 d . U . . .
H3 H 0.4274 0.4244 0.0380 0.036 Uiso 1 1 calc R U . . .
C4 C 0.3536(5) 0.4122(16) 0.0807(4) 0.034(3) Uani 1 1 d . U . . .
C5 C 0.3311(5) 0.3715(16) 0.1284(4) 0.038(3) Uani 1 1 d . . . . .
H5A H 0.2904 0.3775 0.1337 0.045 Uiso 1 1 calc R U . . .
C6 C 0.3681(4) 0.3217(16) 0.1686(4) 0.034(3) Uani 1 1 d . . . . .
C7 C 0.3387(4) 0.2744(14) 0.2163(4) 0.027(2) Uani 1 1 d . . . . .
H7 H 0.2976 0.2844 0.2168 0.033 Uiso 1 1 calc R U . . .
C8 C 0.3287(4) 0.1702(15) 0.3006(4) 0.030(2) Uani 1 1 d . U . . .
C9 C 0.2690(5) 0.1332(16) 0.3004(4) 0.036(3) Uani 1 1 d . . . . .
H9 H 0.2481 0.1387 0.2699 0.043 Uiso 1 1 calc R U . . .
C10 C 0.2392(5) 0.0877(17) 0.3453(4) 0.043(3) Uani 1 1 d . U . . .
H10 H 0.1985 0.0691 0.3449 0.052 Uiso 1 1 calc R U . . .
C11 C 0.2698(5) 0.0707(17) 0.3894(4) 0.042(2) Uani 1 1 d . U . . .
H11 H 0.2500 0.0339 0.4187 0.050 Uiso 1 1 calc R U . . .
C12 C 0.3302(5) 0.1067(16) 0.3920(4) 0.038(2) Uani 1 1 d . U . . .
H12 H 0.3503 0.0952 0.4228 0.046 Uiso 1 1 calc R U . . .
C13 C 0.3603(4) 0.1603(15) 0.3479(4) 0.027(2) Uani 1 1 d . U . . .
C14 C 0.4490(5) 0.2511(13) 0.3862(4) 0.025(2) Uani 1 1 d . . . . .
H14 H 0.4281 0.2459 0.4167 0.031 Uiso 1 1 calc R U . . .
C15 C 0.5128(4) 0.3044(16) 0.3884(3) 0.029(2) Uani 1 1 d . U . . .
C16 C 0.5348(4) 0.3506(15) 0.4367(4) 0.032(3) Uani 1 1 d . U . . .
H16 H 0.5091 0.3484 0.4644 0.038 Uiso 1 1 calc R U . . .
C17 C 0.5931(5) 0.3994(16) 0.4448(3) 0.029(3) Uani 1 1 d . . . . .
C18 C 0.6329(4) 0.3926(15) 0.4042(4) 0.032(3) Uani 1 1 d . . . . .
H18 H 0.6728 0.4198 0.4091 0.038 Uiso 1 1 calc R U . . .
C19 C 0.6116(4) 0.3441(15) 0.3559(4) 0.029(3) Uani 1 1 d . . . . .
C20 C 0.5521(4) 0.3012(16) 0.3449(4) 0.030(2) Uani 1 1 d . U . . .

loop_
_atom_site_aniso_label
_atom_site_aniso_U_11
_atom_site_aniso_U_22
_atom_site_aniso_U_33
_atom_site_aniso_U_23
_atom_site_aniso_U_13
_atom_site_aniso_U_12
Br1 0.0423(6) 0.0711(10) 0.0267(5) 0.0085(6) -0.0080(5) 0.0026(7)
Br2 0.0391(6) 0.0634(9) 0.0261(5) -0.0111(6) -0.0046(5) -0.0001(6)
Zn1 0.0262(6) 0.0418(8) 0.0201(5) 0.0005(6) -0.0018(5) 0.0008(6)
O1 0.045(5) 0.063(6) 0.031(4) 0.009(4) 0.007(4) 0.002(4)
O2 0.040(5) 0.061(6) 0.036(4) -0.003(4) 0.009(4) 0.009(5)
O3 0.040(5) 0.093(8) 0.031(4) -0.013(5) 0.008(4) -0.020(5)
O4 0.027(4) 0.057(6) 0.038(4) 0.004(4) 0.000(3) -0.001(4)
O5 0.039(4) 0.030(4) 0.025(3) 0.005(3) 0.010(3) -0.004(3)
O6 0.025(4) 0.038(5) 0.022(3) 0.001(3) 0.004(3) -0.003(3)
O7 0.029(4) 0.041(5) 0.017(3) 0.003(3) -0.001(3) 0.000(3)
N1 0.030(5) 0.053(7) 0.020(4) 0.002(4) 0.004(4) 0.002(5)
N2 0.026(4) 0.032(6) 0.018(4) 0.004(4) -0.005(3) 0.000(4)
N3 0.040(5) 0.031(6) 0.010(4) 0.000(4) -0.002(4) -0.002(5)
N4 0.024(5) 0.028(6) 0.031(5) 0.007(4) -0.007(4) -0.002(4)
C1 0.034(5) 0.025(5) 0.018(4) -0.001(4) -0.001(4) 0.000(4)
C2 0.032(4) 0.036(5) 0.024(4) -0.007(4) 0.004(4) -0.001(4)
C3 0.034(4) 0.036(5) 0.021(4) -0.009(4) 0.003(4) -0.001(4)
C4 0.033(5) 0.045(6) 0.025(4) 0.002(4) -0.007(4) -0.004(4)
C5 0.034(6) 0.054(9) 0.025(5) 0.005(6) 0.000(5) -0.006(6)
C6 0.028(6) 0.051(8) 0.024(5) 0.002(5) -0.004(5) -0.002(5)
C7 0.021(5) 0.030(7) 0.030(6) 0.003(5) 0.005(4) 0.009(5)
C8 0.025(4) 0.036(5) 0.028(4) 0.005(4) 0.002(4) -0.004(4)
C9 0.041(7) 0.042(8) 0.024(5) 0.006(5) -0.001(5) -0.010(6)
C10 0.034(5) 0.059(6) 0.036(5) 0.006(5) -0.001(4) -0.017(5)
C11 0.039(5) 0.055(5) 0.030(4) 0.005(4) 0.004(4) -0.015(4)
C12 0.037(5) 0.046(5) 0.031(4) 0.007(4) 0.001(4) -0.008(4)
C13 0.029(4) 0.030(5) 0.022(4) 0.001(4) 0.005(4) -0.004(4)
C14 0.035(6) 0.015(7) 0.026(5) 0.003(4) 0.004(5) -0.003(5)
C15 0.030(5) 0.037(6) 0.019(4) -0.005(4) -0.003(4) 0.000(5)
C16 0.034(5) 0.035(6) 0.026(5) -0.009(5) 0.001(4) 0.001(5)
C17 0.034(6) 0.038(8) 0.015(5) -0.006(5) 0.001(4) 0.001(5)
C18 0.022(6) 0.038(7) 0.035(6) 0.007(5) -0.001(5) 0.000(5)
C19 0.032(6) 0.033(7) 0.021(5) -0.002(5) -0.001(5) 0.000(5)
C20 0.025(5) 0.038(6) 0.026(5) 0.002(5) 0.005(4) -0.001(5)

loop_
_atom_type_symbol
_atom_type_description
_atom_type_scat_dispersion_real
_atom_type_scat_dispersion_imag
_atom_type_scat_source
C C 0.0033 0.0016 'International Tables Vol C Tables 4.2.6.8 and 6.1.1.4'
H H 0.0000 0.0000 'International Tables Vol C Tables 4.2.6.8 and 6.1.1.4'
N N 0.0061 0.0033 'International Tables Vol C Tables 4.2.6.8 and 6.1.1.4'
O O 0.0106 0.0060 'International Tables Vol C Tables 4.2.6.8 and 6.1.1.4'
Zn Zn 0.2839 1.4301 'International Tables Vol C Tables 4.2.6.8 and 6.1.1.4'
Br Br -0.2901 2.4595 'International Tables Vol C Tables 4.2.6.8 and 6.1.1.4'

loop_
_geom_angle_atom_site_label_1
_geom_angle_atom_site_label_2
_geom_angle_atom_site_label_3
_geom_angle
_geom_angle_site_symmetry_1
_geom_angle_site_symmetry_3
O7 Zn1 O6 97.5(2) . .
O7 Zn1 O5 102.5(3) . .
O6 Zn1 O5 104.1(3) . .
O7 Zn1 N1 160.0(3) . .
O6 Zn1 N1 89.2(3) . .
O5 Zn1 N1 94.1(3) . .
O7 Zn1 N2 88.0(3) . .
O6 Zn1 N2 159.6(3) . .
O5 Zn1 N2 93.8(3) . .
N1 Zn1 N2 79.7(3) . .
Zn1 O5 H5B 119.8 . .
Zn1 O5 H5C 120.2 . .
H5B O5 H5C 120.0 . .
C1 O6 Zn1 125.7(6) . .
C20 O7 Zn1 126.5(6) . .
C7 N1 C8 120.5(8) . .
C7 N1 Zn1 120.9(7) . .
C8 N1 Zn1 115.1(6) . .
C14 N2 C13 120.1(9) . .
C14 N2 Zn1 123.8(7) . .
C13 N2 Zn1 113.9(6) . .
O2 N3 O1 125.6(9) . .
O2 N3 C2 120.2(8) . .
O1 N3 C2 114.0(8) . .
O3 N4 O4 123.7(9) . .
O3 N4 C19 118.6(8) . .
O4 N4 C19 117.6(9) . .
O6 C1 C2 123.2(9) . .
O6 C1 C6 121.8(8) . .
C2 C1 C6 115.0(9) . .
C3 C2 C1 123.4(10) . .
C3 C2 N3 116.2(8) . .
C1 C2 N3 120.4(9) . .
C4 C3 C2 118.6(10) . .
C4 C3 H3 120.7 . .
C2 C3 H3 120.7 . .
C3 C4 C5 121.6(10) . .
C3 C4 Br1 120.5(8) . .
C5 C4 Br1 118.0(8) . .
C4 C5 C6 121.3(10) . .
C4 C5 H5A 119.4 . .
C6 C5 H5A 119.4 . .
C5 C6 C7 115.9(9) . .
C5 C6 C1 119.9(9) . .
C7 C6 C1 124.2(9) . .
N1 C7 C6 126.5(9) . .
N1 C7 H7 116.7 . .
C6 C7 H7 116.7 . .
C9 C8 N1 125.9(9) . .
C9 C8 C13 118.9(9) . .
N1 C8 C13 115.3(8) . .
C8 C9 C10 121.0(10) . .
C8 C9 H9 119.5 . .
C10 C9 H9 119.5 . .
C11 C10 C9 119.8(10) . .
C11 C10 H10 120.1 . .
C9 C10 H10 120.1 . .
C10 C11 C12 121.8(10) . .
C10 C11 H11 119.1 . .
C12 C11 H11 119.1 . .
C11 C12 C13 119.3(10) . .
C11 C12 H12 120.4 . .
C13 C12 H12 120.4 . .
C12 C13 C8 119.2(9) . .
C12 C13 N2 125.0(9) . .
C8 C13 N2 115.8(8) . .
N2 C14 C15 124.3(9) . .
N2 C14 H14 117.8 . .
C15 C14 H14 117.8 . .
C16 C15 C20 120.0(9) . .
C16 C15 C14 116.1(9) . .
C20 C15 C14 123.9(9) . .
C17 C16 C15 122.6(10) . .
C17 C16 H16 118.7 . .
C15 C16 H16 118.7 . .
C16 C17 C18 119.3(9) . .
C16 C17 Br2 121.6(7) . .
C18 C17 Br2 119.0(8) . .
C17 C18 C19 118.5(9) . .
C17 C18 H18 120.7 . .
C19 C18 H18 120.7 . .
C18 C19 C20 124.7(9) . .
C18 C19 N4 114.2(9) . .
C20 C19 N4 121.0(8) . .
O7 C20 C19 122.1(9) . .
O7 C20 C15 123.1(9) . .
C19 C20 C15 114.8(9) . .

loop_
_geom_bond_atom_site_label_1
_geom_bond_atom_site_label_2
_geom_bond_distance
_geom_bond_site_symmetry_2
Br1 C4 1.907(10) .
Br2 C17 1.893(9) .
Zn1 O7 2.011(6) .
Zn1 O6 2.012(6) .
Zn1 O5 2.022(7) .
Zn1 N1 2.077(8) .
Zn1 N2 2.092(8) .
O1 N3 1.257(10) .
O2 N3 1.149(10) .
O3 N4 1.200(11) .
O4 N4 1.216(10) .
O5 H5B 0.8499 .
O5 H5C 0.8500 .
O6 C1 1.324(11) .
O7 C20 1.288(11) .
N1 C7 1.275(11) .
N1 C8 1.428(12) .
N2 C14 1.253(11) .
N2 C13 1.440(12) .
N3 C2 1.504(13) .
N4 C19 1.495(12) .
C1 C2 1.422(13) .
C1 C6 1.469(13) .
C2 C3 1.403(14) .
C3 C4 1.370(14) .
C3 H3 0.9300 .
C4 C5 1.380(14) .
C5 C6 1.393(13) .
C5 H5A 0.9300 .
C6 C7 1.457(13) .
C7 H7 0.9300 .
C8 C9 1.376(14) .
C8 C13 1.432(13) .
C9 C10 1.395(14) .
C9 H9 0.9300 .
C10 C11 1.352(14) .
C10 H10 0.9300 .
C11 C12 1.390(14) .
C11 H11 0.9300 .
C12 C13 1.396(13) .
C12 H12 0.9300 .
C14 C15 1.493(13) .
C14 H14 0.9300 .
C15 C16 1.401(13) .
C15 C20 1.448(13) .
C16 C17 1.381(13) .
C16 H16 0.9300 .
C17 C18 1.395(13) .
C18 C19 1.400(13) .
C18 H18 0.9300 .
C19 C20 1.408(13) .

loop_
_geom_torsion_atom_site_label_1
_geom_torsion_atom_site_label_2
_geom_torsion_atom_site_label_3
_geom_torsion_atom_site_label_4
_geom_torsion
_geom_torsion_site_symmetry_1
_geom_torsion_site_symmetry_2
_geom_torsion_site_symmetry_3
_geom_torsion_site_symmetry_4
Zn1 O6 C1 C2 163.2(8) . . . .
Zn1 O6 C1 C6 -18.4(14) . . . .
O6 C1 C2 C3 -175.1(10) . . . .
C6 C1 C2 C3 6.4(16) . . . .
O6 C1 C2 N3 3.6(16) . . . .
C6 C1 C2 N3 -174.9(9) . . . .
O2 N3 C2 C3 -163.3(10) . . . .
O1 N3 C2 C3 21.0(13) . . . .
O2 N3 C2 C1 17.9(15) . . . .
O1 N3 C2 C1 -157.8(9) . . . .
C1 C2 C3 C4 -4.2(17) . . . .
N3 C2 C3 C4 177.1(10) . . . .
C2 C3 C4 C5 -0.7(17) . . . .
C2 C3 C4 Br1 -179.8(8) . . . .
C3 C4 C5 C6 2.8(19) . . . .
Br1 C4 C5 C6 -178.1(9) . . . .
C4 C5 C6 C7 -177.4(11) . . . .
C4 C5 C6 C1 -0.1(18) . . . .
O6 C1 C6 C5 177.3(10) . . . .
C2 C1 C6 C5 -4.2(16) . . . .
O6 C1 C6 C7 -5.7(17) . . . .
C2 C1 C6 C7 172.9(10) . . . .
C8 N1 C7 C6 -176.9(10) . . . .
Zn1 N1 C7 C6 25.2(15) . . . .
C5 C6 C7 N1 178.1(11) . . . .
C1 C6 C7 N1 0.9(18) . . . .
C7 N1 C8 C9 15.4(17) . . . .
Zn1 N1 C8 C9 174.5(9) . . . .
C7 N1 C8 C13 -164.0(10) . . . .
Zn1 N1 C8 C13 -4.9(12) . . . .
N1 C8 C9 C10 -179.0(11) . . . .
C13 C8 C9 C10 0.3(18) . . . .
C8 C9 C10 C11 -3.2(19) . . . .
C9 C10 C11 C12 3(2) . . . .
C10 C11 C12 C13 -0.6(19) . . . .
C11 C12 C13 C8 -2.3(17) . . . .
C11 C12 C13 N2 175.8(11) . . . .
C9 C8 C13 C12 2.4(16) . . . .
N1 C8 C13 C12 -178.1(10) . . . .
C9 C8 C13 N2 -175.9(10) . . . .
N1 C8 C13 N2 3.5(14) . . . .
C14 N2 C13 C12 -15.2(16) . . . .
Zn1 N2 C13 C12 -178.8(9) . . . .
C14 N2 C13 C8 163.0(10) . . . .
Zn1 N2 C13 C8 -0.5(12) . . . .
C13 N2 C14 C15 179.1(9) . . . .
Zn1 N2 C14 C15 -19.1(14) . . . .
N2 C14 C15 C16 177.1(10) . . . .
N2 C14 C15 C20 -6.1(17) . . . .
C20 C15 C16 C17 1.9(18) . . . .
C14 C15 C16 C17 178.8(10) . . . .
C15 C16 C17 C18 -3.8(17) . . . .
C15 C16 C17 Br2 179.2(9) . . . .
C16 C17 C18 C19 2.7(16) . . . .
Br2 C17 C18 C19 179.9(8) . . . .
C17 C18 C19 C20 0.1(17) . . . .
C17 C18 C19 N4 -178.0(9) . . . .
O3 N4 C19 C18 153.8(10) . . . .
O4 N4 C19 C18 -24.4(13) . . . .
O3 N4 C19 C20 -24.4(15) . . . .
O4 N4 C19 C20 157.4(10) . . . .
Zn1 O7 C20 C19 -157.9(8) . . . .
Zn1 O7 C20 C15 19.6(15) . . . .
C18 C19 C20 O7 175.7(11) . . . .
N4 C19 C20 O7 -6.3(16) . . . .
C18 C19 C20 C15 -1.9(16) . . . .
N4 C19 C20 C15 176.1(10) . . . .
C16 C15 C20 O7 -176.6(10) . . . .
C14 C15 C20 O7 6.7(18) . . . .
C16 C15 C20 C19 0.9(16) . . . .
C14 C15 C20 C19 -175.7(10) . . . .
